data_8106923
loop_
_publ_author_name
'Qu, Ying-Juan'

_publ_section_title
;
 Crystal structure of
 2-amino-4-(3-phenoxyphenyl)-5-oxo-5,6,7,8-tetrahydro-4H-chromene-3-carbonitrile,
 C22H18N2O3
;
_journal_issue 2
_journal_name_full 'Zeitschrift f\"ur Kristallographie - New Crystal Structures'
_journal_page_first 505
_journal_page_last 506
_journal_paper_doi 10.1515/ncrs-2015-0168
_journal_volume 231
_journal_year 2016
_chemical_formula_moiety 'C22 H18 N2 O3'
_chemical_formula_sum 'C22 H18 N2 O3'
_chemical_formula_weight 358.38
_space_group_IT_number 2
_space_group_name_Hall '-P 1'
_space_group_name_H-M_alt 'P -1'
_symmetry_cell_setting triclinic
_symmetry_space_group_name_Hall '-P 1'
_symmetry_space_group_name_H-M 'P -1'
_atom_sites_solution_hydrogens geom
_atom_sites_solution_primary direct
_atom_sites_solution_secondary difmap
_cell_angle_alpha 80.085(8)
_cell_angle_beta 79.197(10)
_cell_angle_gamma 81.655(10)
_cell_formula_units_Z 2
_cell_length_a 8.5476(10)
_cell_length_b 8.7361(10)
_cell_length_c 13.0076(12)
_cell_measurement_reflns_used 2044
_cell_measurement_temperature 293(2)
_cell_measurement_theta_max 27.1880
_cell_measurement_theta_min 2.6610
_cell_volume 933.43(18)
_computing_cell_refinement 'Bruker FRAMBO'
_computing_data_collection 'Bruker FRAMBO'
_computing_data_reduction 'Bruker SAINT'
_computing_molecular_graphics 'Bruker SHELXTL'
_computing_publication_material 'Bruker SHELXTL'
_computing_structure_refinement 'SHELXL-97 (Sheldrick, 1997)'
_computing_structure_solution 'SHELXS-97 (Sheldrick, 1990)'
_diffrn_ambient_temperature 293(2)
_diffrn_measured_fraction_theta_full 0.998
_diffrn_measured_fraction_theta_max 0.998
_diffrn_measurement_device_type 'multiwire proportional'
_diffrn_measurement_method 'phi and omega scans'
_diffrn_radiation_monochromator graphite
_diffrn_radiation_source 'fine-focus sealed tube'
_diffrn_radiation_type MoK\a
_diffrn_radiation_wavelength 0.71073
_diffrn_reflns_av_R_equivalents 0.0503
_diffrn_reflns_av_sigmaI/netI 0.0672
_diffrn_reflns_limit_h_max 10
_diffrn_reflns_limit_h_min -10
_diffrn_reflns_limit_k_max 10
_diffrn_reflns_limit_k_min -10
_diffrn_reflns_limit_l_max 15
_diffrn_reflns_limit_l_min -15
_diffrn_reflns_number 6044
_diffrn_reflns_theta_full 25.00
_diffrn_reflns_theta_max 25.00
_diffrn_reflns_theta_min 2.67
_diffrn_standards_decay_% 0
_diffrn_standards_interval_count 0
_diffrn_standards_interval_time none
_diffrn_standards_number none
_exptl_absorpt_coefficient_mu 0.086
_exptl_absorpt_correction_T_max 1.00000
_exptl_absorpt_correction_T_min 0.74551
_exptl_absorpt_correction_type multi-scan
_exptl_absorpt_process_details crystalclear
_exptl_crystal_colour colorless
_exptl_crystal_density_diffrn 1.275
_exptl_crystal_density_method 'not measured'
_exptl_crystal_description block
_exptl_crystal_F_000 376
_exptl_crystal_size_max 0.20
_exptl_crystal_size_mid 0.18
_exptl_crystal_size_min 0.17
_refine_diff_density_max 0.233
_refine_diff_density_min -0.256
_refine_diff_density_rms 0.057
_refine_ls_extinction_coef 0.068(8)
_refine_ls_extinction_expression Fc^*^=kFc[1+0.001xFc^2^\l^3^/sin(2\q)]^-1/4^
_refine_ls_extinction_method SHELXL
_refine_ls_goodness_of_fit_ref 1.061
_refine_ls_hydrogen_treatment mixed
_refine_ls_matrix_type full
_refine_ls_number_parameters 245
_refine_ls_number_reflns 3297
_refine_ls_number_restraints 0
_refine_ls_restrained_S_all 1.061
_refine_ls_R_factor_all 0.0831
_refine_ls_R_factor_gt 0.0582
_refine_ls_shift/su_max 0.002
_refine_ls_shift/su_mean 0.001
_refine_ls_structure_factor_coef Fsqd
_refine_ls_weighting_details 'calc w=1/[\s^2^(Fo^2^)+(0.0940P)^2^+0.0123P] where P=(Fo^2^+2Fc^2^)/3'
_refine_ls_weighting_scheme calc
_refine_ls_wR_factor_gt 0.1512
_refine_ls_wR_factor_ref 0.1886
_reflns_number_gt 2239
_reflns_number_total 3297
_reflns_threshold_expression >2sigma(I)
_cod_data_source_file suppl_ncrs-2015-0168_suppl.cif
_cod_data_source_block a
_cod_original_sg_symbol_Hall -P1
_cod_original_sg_symbol_H-M P-1
_cod_database_code 8106923

loop_
_symmetry_equiv_pos_as_xyz
'x, y, z'
'-x, -y, -z'

loop_
_atom_site_label
_atom_site_type_symbol
_atom_site_fract_x
_atom_site_fract_y
_atom_site_fract_z
_atom_site_U_iso_or_equiv
_atom_site_adp_type
_atom_site_occupancy
_atom_site_symmetry_multiplicity
_atom_site_calc_flag
_atom_site_refinement_flags
_atom_site_disorder_assembly
_atom_site_disorder_group
C1 C 0.4370(2) 0.6261(2) 0.61095(16) 0.0395(5) Uani 1 1 d . . .
C2 C 0.3030(2) 0.7174(2) 0.58706(16) 0.0393(5) Uani 1 1 d . . .
C3 C 0.1376(2) 0.6630(2) 0.61948(16) 0.0375(5) Uani 1 1 d . . .
H3A H 0.0798 0.6949 0.5595 0.045 Uiso 1 1 calc R . .
C4 C 0.1569(2) 0.4876(2) 0.64282(15) 0.0367(5) Uani 1 1 d . . .
C5 C 0.2954(2) 0.4039(2) 0.66189(16) 0.0401(5) Uani 1 1 d . . .
C6 C 0.3212(3) 0.2314(2) 0.69273(19) 0.0505(6) Uani 1 1 d . . .
H6A H 0.3880 0.2065 0.7473 0.061 Uiso 1 1 calc R . .
H6B H 0.3767 0.1835 0.6320 0.061 Uiso 1 1 calc R . .
C7 C 0.1623(3) 0.1653(3) 0.7336(2) 0.0599(7) Uani 1 1 d . . .
H7A H 0.1793 0.0522 0.7382 0.072 Uiso 1 1 calc R . .
H7B H 0.1206 0.1905 0.8041 0.072 Uiso 1 1 calc R . .
C8 C 0.0417(3) 0.2315(3) 0.6612(2) 0.0623(7) Uani 1 1 d . . .
H8A H 0.0765 0.1921 0.5943 0.075 Uiso 1 1 calc R . .
H8B H -0.0608 0.1947 0.6927 0.075 Uiso 1 1 calc R . .
C9 C 0.0198(2) 0.4058(2) 0.64066(16) 0.0428(5) Uani 1 1 d . . .
C10 C 0.3145(2) 0.8715(3) 0.53409(18) 0.0444(6) Uani 1 1 d . . .
C11 C 0.0409(2) 0.7351(2) 0.71333(17) 0.0409(5) Uani 1 1 d . . .
C12 C -0.0937(2) 0.8405(3) 0.7013(2) 0.0553(7) Uani 1 1 d . . .
H12A H -0.1266 0.8661 0.6356 0.066 Uiso 1 1 calc R . .
C13 C -0.1794(3) 0.9079(3) 0.7861(3) 0.0772(9) Uani 1 1 d . . .
H13A H -0.2697 0.9790 0.7770 0.093 Uiso 1 1 calc R . .
C14 C -0.1337(3) 0.8718(4) 0.8833(3) 0.0791(9) Uani 1 1 d . . .
H14A H -0.1909 0.9189 0.9400 0.095 Uiso 1 1 calc R . .
C15 C -0.0015(3) 0.7645(3) 0.8958(2) 0.0673(7) Uani 1 1 d . . .
C16 C 0.0859(2) 0.6971(3) 0.81204(18) 0.0523(6) Uani 1 1 d . . .
H16A H 0.1757 0.6255 0.8217 0.063 Uiso 1 1 calc R . .
C17 C 0.1881(3) 0.7094(4) 1.0143(2) 0.0698(8) Uani 1 1 d . . .
C18 C 0.2287(5) 0.6004(5) 1.0991(3) 0.1076(12) Uani 1 1 d . . .
H18A H 0.1549 0.5360 1.1392 0.129 Uiso 1 1 calc R . .
C19 C 0.3814(7) 0.5901(6) 1.1225(3) 0.1356(17) Uani 1 1 d . . .
H19A H 0.4114 0.5164 1.1781 0.163 Uiso 1 1 calc R . .
C20 C 0.4864(5) 0.6847(6) 1.0663(4) 0.1244(16) Uani 1 1 d . . .
H20A H 0.5876 0.6791 1.0842 0.149 Uiso 1 1 calc R . .
C21 C 0.4453(4) 0.7882(5) 0.9837(3) 0.1044(12) Uani 1 1 d . . .
H21A H 0.5204 0.8511 0.9437 0.125 Uiso 1 1 calc R . .
C22 C 0.2966(3) 0.8032(4) 0.9571(2) 0.0760(8) Uani 1 1 d . . .
H22A H 0.2699 0.8768 0.9005 0.091 Uiso 1 1 calc R . .
O1 O 0.43341(15) 0.47230(16) 0.65525(12) 0.0478(4) Uani 1 1 d . . .
O2 O -0.10621(16) 0.47895(18) 0.61951(13) 0.0551(5) Uani 1 1 d . . .
O3 O 0.0328(2) 0.7192(3) 0.99768(16) 0.1053(9) Uani 1 1 d . . .
N1 N 0.58526(19) 0.6661(2) 0.59722(16) 0.0569(6) Uani 1 1 d . . .
H1A H 0.6038 0.7600 0.5702 0.068 Uiso 1 1 calc R . .
H1B H 0.6622 0.5979 0.6154 0.068 Uiso 1 1 calc R . .
N2 N 0.3208(2) 0.9961(2) 0.48953(18) 0.0638(6) Uani 1 1 d . . .

loop_
_atom_site_aniso_label
_atom_site_aniso_U_11
_atom_site_aniso_U_22
_atom_site_aniso_U_33
_atom_site_aniso_U_23
_atom_site_aniso_U_13
_atom_site_aniso_U_12
C1 0.0383(11) 0.0389(12) 0.0388(11) -0.0002(9) -0.0078(9) -0.0011(9)
C2 0.0375(11) 0.0361(12) 0.0423(12) 0.0002(9) -0.0081(9) -0.0029(8)
C3 0.0345(10) 0.0363(12) 0.0409(12) 0.0006(9) -0.0136(9) 0.0001(8)
C4 0.0395(11) 0.0351(12) 0.0350(11) -0.0020(9) -0.0089(9) -0.0027(8)
C5 0.0419(11) 0.0393(12) 0.0384(11) -0.0039(9) -0.0094(9) -0.0010(9)
C6 0.0605(14) 0.0367(13) 0.0530(14) -0.0019(11) -0.0196(11) 0.0061(10)
C7 0.0698(16) 0.0397(14) 0.0654(16) 0.0027(12) -0.0104(13) -0.0045(11)
C8 0.0629(15) 0.0408(14) 0.088(2) -0.0044(13) -0.0246(14) -0.0124(11)
C9 0.0411(11) 0.0435(13) 0.0436(12) -0.0066(10) -0.0069(9) -0.0043(9)
C10 0.0349(11) 0.0428(14) 0.0531(14) 0.0024(11) -0.0118(10) -0.0018(9)
C11 0.0315(10) 0.0356(12) 0.0553(13) -0.0078(10) -0.0053(9) -0.0042(8)
C12 0.0367(11) 0.0474(15) 0.0781(17) -0.0062(13) -0.0081(11) 0.0014(9)
C13 0.0418(14) 0.0594(18) 0.121(3) -0.0239(18) 0.0089(15) 0.0065(11)
C14 0.0529(16) 0.086(2) 0.101(2) -0.0538(19) 0.0200(15) -0.0135(14)
C15 0.0474(14) 0.097(2) 0.0618(16) -0.0328(15) 0.0045(11) -0.0166(13)
C16 0.0381(11) 0.0660(16) 0.0524(14) -0.0168(12) -0.0043(10) 0.0011(10)
C17 0.0710(17) 0.098(2) 0.0461(15) -0.0285(15) 0.0005(13) -0.0199(15)
C18 0.134(3) 0.135(3) 0.056(2) -0.012(2) 0.004(2) -0.052(2)
C19 0.156(4) 0.178(5) 0.077(3) 0.008(3) -0.054(3) -0.020(4)
C20 0.100(3) 0.199(5) 0.086(3) -0.032(3) -0.033(2) -0.018(3)
C21 0.083(2) 0.162(4) 0.081(2) -0.033(3) -0.0071(19) -0.045(2)
C22 0.0786(19) 0.084(2) 0.0685(19) -0.0130(16) -0.0089(15) -0.0217(16)
O1 0.0393(8) 0.0416(9) 0.0609(10) 0.0032(7) -0.0188(7) 0.0007(6)
O2 0.0406(9) 0.0547(10) 0.0710(12) -0.0069(8) -0.0156(8) -0.0042(7)
O3 0.0695(13) 0.196(3) 0.0577(13) -0.0430(15) 0.0086(10) -0.0365(14)
N1 0.0338(10) 0.0545(13) 0.0761(15) 0.0097(10) -0.0126(9) -0.0031(8)
N2 0.0525(11) 0.0517(14) 0.0818(16) 0.0147(12) -0.0204(11) -0.0058(9)

loop_
_atom_type_symbol
_atom_type_description
_atom_type_scat_dispersion_real
_atom_type_scat_dispersion_imag
_atom_type_scat_source
C C 0.0033 0.0016 'International Tables Vol C Tables 4.2.6.8 and 6.1.1.4'
H H 0.0000 0.0000 'International Tables Vol C Tables 4.2.6.8 and 6.1.1.4'
N N 0.0061 0.0033 'International Tables Vol C Tables 4.2.6.8 and 6.1.1.4'
O O 0.0106 0.0060 'International Tables Vol C Tables 4.2.6.8 and 6.1.1.4'

loop_
_geom_angle_atom_site_label_1
_geom_angle_atom_site_label_2
_geom_angle_atom_site_label_3
_geom_angle
_geom_angle_site_symmetry_1
_geom_angle_site_symmetry_3
N1 C1 C2 127.85(19) . .
N1 C1 O1 110.68(15) . .
C2 C1 O1 121.47(17) . .
C1 C2 C10 119.50(17) . .
C1 C2 C3 122.39(18) . .
C10 C2 C3 118.05(16) . .
C4 C3 C11 111.37(16) . .
C4 C3 C2 108.49(15) . .
C11 C3 C2 112.13(16) . .
C4 C3 H3A 108.2 . .
C11 C3 H3A 108.2 . .
C2 C3 H3A 108.2 . .
C5 C4 C9 119.20(19) . .
C5 C4 C3 122.55(17) . .
C9 C4 C3 118.21(16) . .
C4 C5 O1 122.29(18) . .
C4 C5 C6 125.81(18) . .
O1 C5 C6 111.90(16) . .
C5 C6 C7 110.87(17) . .
C5 C6 H6A 109.5 . .
C7 C6 H6A 109.5 . .
C5 C6 H6B 109.5 . .
C7 C6 H6B 109.5 . .
H6A C6 H6B 108.1 . .
C8 C7 C6 110.9(2) . .
C8 C7 H7A 109.5 . .
C6 C7 H7A 109.5 . .
C8 C7 H7B 109.5 . .
C6 C7 H7B 109.5 . .
H7A C7 H7B 108.0 . .
C9 C8 C7 113.38(19) . .
C9 C8 H8A 108.9 . .
C7 C8 H8A 108.9 . .
C9 C8 H8B 108.9 . .
C7 C8 H8B 108.9 . .
H8A C8 H8B 107.7 . .
O2 C9 C4 120.62(19) . .
O2 C9 C8 121.65(18) . .
C4 C9 C8 117.70(17) . .
N2 C10 C2 178.2(2) . .
C12 C11 C16 118.8(2) . .
C12 C11 C3 120.4(2) . .
C16 C11 C3 120.80(17) . .
C13 C12 C11 120.3(3) . .
C13 C12 H12A 119.8 . .
C11 C12 H12A 119.8 . .
C14 C13 C12 120.9(2) . .
C14 C13 H13A 119.6 . .
C12 C13 H13A 119.6 . .
C13 C14 C15 118.9(2) . .
C13 C14 H14A 120.6 . .
C15 C14 H14A 120.6 . .
C16 C15 C14 121.0(3) . .
C16 C15 O3 121.4(2) . .
C14 C15 O3 117.4(2) . .
C15 C16 C11 120.1(2) . .
C15 C16 H16A 119.9 . .
C11 C16 H16A 119.9 . .
C22 C17 O3 124.0(3) . .
C22 C17 C18 120.1(3) . .
O3 C17 C18 115.8(3) . .
C19 C18 C17 118.4(4) . .
C19 C18 H18A 120.8 . .
C17 C18 H18A 120.8 . .
C20 C19 C18 120.8(4) . .
C20 C19 H19A 119.6 . .
C18 C19 H19A 119.6 . .
C19 C20 C21 119.8(4) . .
C19 C20 H20A 120.1 . .
C21 C20 H20A 120.1 . .
C20 C21 C22 121.8(3) . .
C20 C21 H21A 119.1 . .
C22 C21 H21A 119.1 . .
C17 C22 C21 119.1(3) . .
C17 C22 H22A 120.5 . .
C21 C22 H22A 120.5 . .
C1 O1 C5 118.92(14) . .
C17 O3 C15 119.5(2) . .
C1 N1 H1A 120.0 . .
C1 N1 H1B 120.0 . .
H1A N1 H1B 120.0 . .

loop_
_geom_bond_atom_site_label_1
_geom_bond_atom_site_label_2
_geom_bond_distance
_geom_bond_site_symmetry_2
C1 N1 1.335(2) .
C1 C2 1.352(3) .
C1 O1 1.370(2) .
C2 C10 1.411(3) .
C2 C3 1.518(3) .
C3 C4 1.501(3) .
C3 C11 1.518(3) .
C3 H3A 0.9800 .
C4 C5 1.339(3) .
C4 C9 1.466(3) .
C5 O1 1.380(2) .
C5 C6 1.486(3) .
C6 C7 1.521(3) .
C6 H6A 0.9700 .
C6 H6B 0.9700 .
C7 C8 1.512(3) .
C7 H7A 0.9700 .
C7 H7B 0.9700 .
C8 C9 1.490(3) .
C8 H8A 0.9700 .
C8 H8B 0.9700 .
C9 O2 1.222(2) .
C10 N2 1.146(3) .
C11 C12 1.381(3) .
C11 C16 1.381(3) .
C12 C13 1.376(4) .
C12 H12A 0.9300 .
C13 C14 1.365(4) .
C13 H13A 0.9300 .
C14 C15 1.375(4) .
C14 H14A 0.9300 .
C15 C16 1.372(3) .
C15 O3 1.389(3) .
C16 H16A 0.9300 .
C17 C22 1.356(4) .
C17 O3 1.372(3) .
C17 C18 1.389(5) .
C18 C19 1.382(6) .
C18 H18A 0.9300 .
C19 C20 1.336(5) .
C19 H19A 0.9300 .
C20 C21 1.345(5) .
C20 H20A 0.9300 .
C21 C22 1.361(4) .
C21 H21A 0.9300 .
C22 H22A 0.9300 .
N1 H1A 0.8600 .
N1 H1B 0.8600 .
